data_1523073
loop_
_publ_author_name
'Weisman, L.D.'
'McAlister, A.J.'
'Bennett, L.H.'

_publ_section_title
;
 La Ni5-x Ptx: NMR investigation of structural and electronic properties
;
_journal_name_full
;
Physical Review, Serie 3. B - Solid State (1,1970-17,1977)
;
_journal_page_first 82
_journal_page_last 91
_journal_volume 11
_journal_year 1975
_chemical_formula_sum 'La Pt5'
_space_group_IT_number 191
_symmetry_space_group_name_Hall '-P 6 2'
_symmetry_space_group_name_H-M 'P 6/m m m'
_cell_angle_alpha 90
_cell_angle_beta 90
_cell_angle_gamma 120
_cell_formula_units_Z 1
_cell_length_a 5.393
_cell_length_b 5.393
_cell_length_c 4.388
_cell_volume 110.524
_citation_journal_id_ASTM PLRBAQ
_cod_data_source_file Weisman_PLRBAQ_1975_932.cif
_cod_data_source_block La1Pt5
_cod_original_cell_volume 110.5244
_cod_original_formula_sum 'La1 Pt5'
_cod_database_code 1523073

loop_
_symmetry_equiv_pos_as_xyz
x,y,z
x-y,x,z
-y,x-y,z
-x,-y,z
-x+y,-x,z
y,-x+y,z
-y,-x,-z
x-y,-y,-z
x,x-y,-z
y,x,-z
-x+y,y,-z
-x,-x+y,-z
-x,-y,-z
-x+y,-x,-z
y,-x+y,-z
x,y,-z
x-y,x,-z
-y,x-y,-z
y,x,z
-x+y,y,z
-x,-x+y,z
-y,-x,z
x-y,-y,z
x,x-y,z

loop_
_atom_site_label
_atom_site_type_symbol
_atom_site_fract_x
_atom_site_fract_y
_atom_site_fract_z
_atom_site_occupancy
_atom_site_U_iso_or_equiv
Pt1 Pt 0.3333 0.6667 0 1 0.0
Pt2 Pt 0.5 0 0.5 1 0.0
La1 La 0 0 0 1 0.0
